data_4076217
loop_
_publ_author_name
'Baumgartner, Judith'
'Fischer, Roland'
'Fischer, Jelena'
'Wallner, Andreas'
'Marschner, Christoph'
'Fl\"orke, Ulrich'

_publ_section_title
;
 Structural Aspects of Trimethylsilylated Branched Group 14 Compounds
;
_journal_issue 26
_journal_name_full Organometallics
_journal_page_first 6450
_journal_paper_doi 10.1021/om050835o
_journal_volume 24
_journal_year 2005
_chemical_formula_sum 'C18 H48 Si4 Sn'
_chemical_formula_weight 495.61
_chemical_name_systematic
;
 ?
;
_space_group_IT_number 146
_symmetry_cell_setting rhombohedral
_symmetry_space_group_name_Hall 'R 3'
_symmetry_space_group_name_H-M 'R 3 :H'
_atom_sites_solution_hydrogens geom
_atom_sites_solution_primary direct
_atom_sites_solution_secondary difmap
_audit_creation_method SHELXL-97
_cell_angle_alpha 90.00
_cell_angle_beta 90.00
_cell_angle_gamma 120.00
_cell_formula_units_Z 3
_cell_length_a 14.663(4)
_cell_length_b 14.663(4)
_cell_length_c 10.990(7)
_cell_measurement_temperature 100(2)
_cell_volume 2046.3(15)
_computing_cell_refinement 'Bruker XSCANS'
_computing_data_collection 'Bruker XSCANS'
_computing_data_reduction 'Bruker SHELXTL'
_computing_molecular_graphics 'Bruker SHELXTL'
_computing_publication_material 'Bruker SHELXTL'
_computing_structure_refinement 'SHELXL-97 (Sheldrick, 1997)'
_computing_structure_solution 'SHELXS-97 (Sheldrick, 1990)'
_diffrn_ambient_temperature 100(2)
_diffrn_measured_fraction_theta_full 0.963
_diffrn_measured_fraction_theta_max 0.963
_diffrn_measurement_device_type 'Bruker P4'
_diffrn_measurement_method '\w scans'
_diffrn_radiation_monochromator graphite
_diffrn_radiation_source 'fine-focus sealed tube'
_diffrn_radiation_type MoK\a
_diffrn_radiation_wavelength 0.71073
_diffrn_reflns_av_R_equivalents 0.1198
_diffrn_reflns_av_sigmaI/netI 0.1166
_diffrn_reflns_limit_h_max 18
_diffrn_reflns_limit_h_min -18
_diffrn_reflns_limit_k_max 18
_diffrn_reflns_limit_k_min -18
_diffrn_reflns_limit_l_max 13
_diffrn_reflns_limit_l_min -13
_diffrn_reflns_number 4156
_diffrn_reflns_theta_full 26.41
_diffrn_reflns_theta_max 26.41
_diffrn_reflns_theta_min 2.45
_exptl_absorpt_coefficient_mu 1.112
_exptl_absorpt_correction_T_max 0.8082
_exptl_absorpt_correction_T_min 0.6403
_exptl_absorpt_correction_type SADABS
_exptl_absorpt_process_details XPREP
_exptl_crystal_colour colorless
_exptl_crystal_density_diffrn 1.207
_exptl_crystal_density_method 'not measured'
_exptl_crystal_description plates
_exptl_crystal_F_000 786
_exptl_crystal_size_max 0.44
_exptl_crystal_size_mid 0.28
_exptl_crystal_size_min 0.20
_refine_diff_density_max 1.613
_refine_diff_density_min -0.755
_refine_diff_density_rms 0.155
_refine_ls_abs_structure_details 'Flack H D (1983), Acta Cryst. A39, 876-881'
_refine_ls_abs_structure_Flack 0.00(5)
_refine_ls_extinction_method none
_refine_ls_goodness_of_fit_ref 1.050
_refine_ls_hydrogen_treatment mixed
_refine_ls_matrix_type full
_refine_ls_number_parameters 76
_refine_ls_number_reflns 1736
_refine_ls_number_restraints 1
_refine_ls_restrained_S_all 1.049
_refine_ls_R_factor_all 0.0500
_refine_ls_R_factor_gt 0.0490
_refine_ls_shift/su_max 0.521
_refine_ls_shift/su_mean 0.007
_refine_ls_structure_factor_coef Fsqd
_refine_ls_weighting_details 'calc w=1/[\s^2^(Fo^2^)+(0.0240P)^2^+0.0000P] where P=(Fo^2^+2Fc^2^)/3'
_refine_ls_weighting_scheme calc
_refine_ls_wR_factor_gt 0.1105
_refine_ls_wR_factor_ref 0.1108
_reflns_number_gt 1653
_reflns_number_total 1736
_reflns_threshold_expression >2sigma(I)
_cod_data_source_file om050835osi20050928_095303.cif
_cod_data_source_block 303j
_cod_original_sg_symbol_H-M R3
_cod_database_code 4076217

loop_
_symmetry_equiv_pos_as_xyz
'x, y, z'
'-y, x-y, z'
'-x+y, -x, z'
'x+2/3, y+1/3, z+1/3'
'-y+2/3, x-y+1/3, z+1/3'
'-x+y+2/3, -x+1/3, z+1/3'
'x+1/3, y+2/3, z+2/3'
'-y+1/3, x-y+2/3, z+2/3'
'-x+y+1/3, -x+2/3, z+2/3'

loop_
_atom_site_label
_atom_site_type_symbol
_atom_site_fract_x
_atom_site_fract_y
_atom_site_fract_z
_atom_site_U_iso_or_equiv
_atom_site_adp_type
_atom_site_occupancy
_atom_site_symmetry_multiplicity
_atom_site_calc_flag
_atom_site_refinement_flags
Sn1 Sn 0.0000 0.0000 0.704740(19) 0.0174(2) Uani 1 3 d S
Si1 Si 0.0000 0.0000 0.4707(3) 0.0159(6) Uani 1 3 d S
Si2 Si 0.17026(14) 0.11378(14) 0.3935(2) 0.0214(5) Uani 1 1 d .
C1 C 0.1511(5) 0.0241(5) 0.7765(8) 0.0250(16) Uani 1 1 d .
H1 H 0.2087 0.0829 0.7291 0.030 Uiso 1 1 calc R
C2 C 0.1579(6) -0.0729(6) 0.7526(9) 0.0363(19) Uani 1 1 d .
H2A H 0.2269 -0.0611 0.7787 0.054 Uiso 1 1 calc R
H2B H 0.1489 -0.0888 0.6653 0.054 Uiso 1 1 calc R
H2C H 0.1024 -0.1322 0.7980 0.054 Uiso 1 1 calc R
C3 C 0.1680(6) 0.0554(6) 0.9086(8) 0.0327(18) Uani 1 1 d .
H3A H 0.1131 -0.0012 0.9578 0.049 Uiso 1 1 calc R
H3B H 0.1646 0.1200 0.9195 0.049 Uiso 1 1 calc R
H3C H 0.2372 0.0679 0.9345 0.049 Uiso 1 1 calc R
C4 C 0.2356(5) 0.2458(5) 0.4712(8) 0.0299(17) Uani 1 1 d .
H4A H 0.3076 0.2886 0.4403 0.045 Uiso 1 1 calc R
H4B H 0.2377 0.2359 0.5592 0.045 Uiso 1 1 calc R
H4C H 0.1956 0.2816 0.4547 0.045 Uiso 1 1 calc R
C5 C 0.2569(5) 0.0553(6) 0.4148(9) 0.0320(18) Uani 1 1 d .
H5A H 0.2279 -0.0108 0.3693 0.048 Uiso 1 1 calc R
H5B H 0.2603 0.0416 0.5015 0.048 Uiso 1 1 calc R
H5C H 0.3278 0.1046 0.3849 0.048 Uiso 1 1 calc R
C6 C 0.1636(6) 0.1376(6) 0.2285(7) 0.0319(18) Uani 1 1 d .
H6A H 0.1247 0.1752 0.2168 0.048 Uiso 1 1 calc R
H6B H 0.1275 0.0700 0.1855 0.048 Uiso 1 1 calc R
H6C H 0.2351 0.1801 0.1962 0.048 Uiso 1 1 calc R

loop_
_atom_site_aniso_label
_atom_site_aniso_U_11
_atom_site_aniso_U_22
_atom_site_aniso_U_33
_atom_site_aniso_U_23
_atom_site_aniso_U_13
_atom_site_aniso_U_12
Sn1 0.0217(3) 0.0217(3) 0.0087(4) 0.000 0.000 0.01083(13)
Si1 0.0192(8) 0.0192(8) 0.0095(18) 0.000 0.000 0.0096(4)
Si2 0.0202(8) 0.0244(9) 0.0177(12) 0.0023(8) 0.0025(8) 0.0097(7)
C1 0.018(3) 0.034(3) 0.022(4) 0.009(3) -0.001(3) 0.012(3)
C2 0.025(3) 0.047(4) 0.038(6) -0.003(4) -0.005(3) 0.019(3)
C3 0.034(4) 0.037(4) 0.024(5) -0.004(3) -0.007(3) 0.016(3)
C4 0.026(3) 0.027(3) 0.031(5) 0.001(3) -0.001(3) 0.009(3)
C5 0.029(3) 0.036(4) 0.035(6) 0.004(4) 0.008(3) 0.019(3)
C6 0.039(4) 0.033(4) 0.018(5) 0.003(3) 0.007(3) 0.014(3)

loop_
_atom_type_symbol
_atom_type_description
_atom_type_scat_dispersion_real
_atom_type_scat_dispersion_imag
_atom_type_scat_source
C C 0.0033 0.0016 'International Tables Vol C Tables 4.2.6.8 and 6.1.1.4'
H H 0.0000 0.0000 'International Tables Vol C Tables 4.2.6.8 and 6.1.1.4'
Si Si 0.0817 0.0704 'International Tables Vol C Tables 4.2.6.8 and 6.1.1.4'
Sn Sn -0.6537 1.4246 'International Tables Vol C Tables 4.2.6.8 and 6.1.1.4'

loop_
_geom_angle_atom_site_label_1
_geom_angle_atom_site_label_2
_geom_angle_atom_site_label_3
_geom_angle
_geom_angle_site_symmetry_1
_geom_angle_site_symmetry_3
C1 Sn1 C1 108.0(2) . 2
C1 Sn1 C1 108.0(2) . 3
C1 Sn1 C1 108.0(2) 2 3
C1 Sn1 Si1 110.9(2) . .
C1 Sn1 Si1 110.9(2) 2 .
C1 Sn1 Si1 110.9(2) 3 .
Si2 Si1 Si2 107.84(10) 2 3
Si2 Si1 Si2 107.84(10) 2 .
Si2 Si1 Si2 107.84(10) 3 .
Si2 Si1 Sn1 111.06(10) 2 .
Si2 Si1 Sn1 111.06(10) 3 .
Si2 Si1 Sn1 111.06(10) . .
C6 Si2 C5 108.7(4) . .
C6 Si2 C4 107.3(4) . .
C5 Si2 C4 107.6(3) . .
C6 Si2 Si1 110.3(3) . .
C5 Si2 Si1 110.6(2) . .
C4 Si2 Si1 112.2(3) . .
C2 C1 C3 112.4(7) . .
C2 C1 Sn1 108.9(5) . .
C3 C1 Sn1 113.0(5) . .

loop_
_geom_bond_atom_site_label_1
_geom_bond_atom_site_label_2
_geom_bond_distance
_geom_bond_site_symmetry_2
Sn1 C1 2.208(6) .
Sn1 C1 2.208(6) 2
Sn1 C1 2.208(6) 3
Sn1 Si1 2.573(4) .
Si1 Si2 2.360(2) 2
Si1 Si2 2.360(2) 3
Si1 Si2 2.360(2) .
Si2 C6 1.858(9) .
Si2 C5 1.868(7) .
Si2 C4 1.882(8) .
C1 C2 1.497(10) .
C1 C3 1.506(12) .

loop_
_geom_torsion_atom_site_label_1
_geom_torsion_atom_site_label_2
_geom_torsion_atom_site_label_3
_geom_torsion_atom_site_label_4
_geom_torsion
_geom_torsion_site_symmetry_1
_geom_torsion_site_symmetry_4
C1 Sn1 Si1 Si2 -152.48(19) . 2
C1 Sn1 Si1 Si2 -32.48(19) 2 2
C1 Sn1 Si1 Si2 87.52(19) 3 2
C1 Sn1 Si1 Si2 87.52(19) . 3
C1 Sn1 Si1 Si2 -152.48(19) 2 3
C1 Sn1 Si1 Si2 -32.48(19) 3 3
C1 Sn1 Si1 Si2 -32.48(19) . .
C1 Sn1 Si1 Si2 87.52(19) 2 .
C1 Sn1 Si1 Si2 -152.48(19) 3 .
Si2 Si1 Si2 C6 -44.6(3) 2 .
Si2 Si1 Si2 C6 71.6(3) 3 .
Sn1 Si1 Si2 C6 -166.5(3) . .
Si2 Si1 Si2 C5 -164.9(3) 2 .
Si2 Si1 Si2 C5 -48.7(4) 3 .
Sn1 Si1 Si2 C5 73.2(3) . .
Si2 Si1 Si2 C4 75.0(3) 2 .
Si2 Si1 Si2 C4 -168.8(3) 3 .
Sn1 Si1 Si2 C4 -46.9(3) . .
C1 Sn1 C1 C2 167.5(5) 2 .
C1 Sn1 C1 C2 51.0(8) 3 .
Si1 Sn1 C1 C2 -70.8(6) . .
C1 Sn1 C1 C3 41.9(6) 2 .
C1 Sn1 C1 C3 -74.7(4) 3 .
Si1 Sn1 C1 C3 163.6(4) . .
